data_4335567
loop_
_publ_author_name
'R\'enald David'
'Houria Kabbour'
'Alain Pautrat'
'Olivier Mentr\'e'

_publ_contact_author_address
;
UCCS, UMR CNRS 8181
Ecole de Chimie de Lille (bat C7)
Villeneuve d'Ascq
France
;
_publ_contact_author_email olivier.mentre@ensc-lille.fr
_publ_contact_author_fax 0033320436814
_publ_contact_author_name 'Dr Olivier Mentre'
_publ_contact_author_phone 0033320337721
_publ_section_title
;
 Puzzling Polymorphism of Layered Ba(CoPO4)2
;
_journal_name_full 'Inorganic Chemistry'
_journal_page_first 8732
_journal_page_last 8737
_journal_paper_doi 10.1021/ic4009027
_journal_volume 52
_journal_year 2013
_chemical_formula_sum 'Ba Co2 O8 P2'
_chemical_formula_weight 445.1
_space_group_IT_number 14
_symmetry_cell_setting monoclinic
_symmetry_Int_Tables_number 14
_symmetry_space_group_name_Hall '-P 2yab'
_symmetry_space_group_name_H-M 'P 1 21/a 1'
_cell_angle_alpha 90
_cell_angle_beta 92.7370(10)
_cell_angle_gamma 90
_cell_formula_units_Z 2
_cell_length_a 9.2110(3)
_cell_length_b 5.0040(2)
_cell_length_c 8.0851(3)
_cell_measurement_temperature 293
_cell_volume 372.23(2)
_diffrn_ambient_temperature 293
_diffrn_measured_fraction_theta_full 0.99
_diffrn_measured_fraction_theta_max 0.99
_diffrn_radiation_source 'x-ray tube'
_diffrn_radiation_type 'Mo K\a'
_diffrn_radiation_wavelength 0.71069
_diffrn_reflns_av_R_equivalents 0.0528
_diffrn_reflns_av_sigmaI/netI 0.0307
_diffrn_reflns_limit_h_max 0
_diffrn_reflns_limit_h_min -13
_diffrn_reflns_limit_k_max 0
_diffrn_reflns_limit_k_min -7
_diffrn_reflns_limit_l_max 11
_diffrn_reflns_limit_l_min -11
_diffrn_reflns_number 2700
_diffrn_reflns_theta_full 31.4
_diffrn_reflns_theta_max 31.4
_diffrn_reflns_theta_min 2.52
_exptl_absorpt_coefficient_mu 10.074
_exptl_absorpt_correction_T_max 0.746
_exptl_absorpt_correction_T_min 0.610
_exptl_absorpt_correction_type multi-scan
_exptl_absorpt_process_details twinabs
_exptl_crystal_colour purple
_exptl_crystal_density_diffrn 3.9703
_exptl_crystal_F_000 408
_exptl_crystal_size_max 0.10
_exptl_crystal_size_mid 0.05
_exptl_crystal_size_min 0.03
_refine_diff_density_max 2.74
_refine_diff_density_min -1.32
_refine_ls_extinction_method none
_refine_ls_goodness_of_fit_gt 1.99
_refine_ls_goodness_of_fit_ref 2.17
_refine_ls_number_constraints 0
_refine_ls_number_parameters 62
_refine_ls_number_reflns 2695
_refine_ls_number_restraints 0
_refine_ls_R_factor_all 0.0450
_refine_ls_R_factor_gt 0.0343
_refine_ls_shift/su_max 0.0379
_refine_ls_shift/su_mean 0.0092
_refine_ls_structure_factor_coef F
_refine_ls_weighting_scheme unit
_refine_ls_wR_factor_gt 0.0361
_refine_ls_wR_factor_ref 0.0439
_reflns_number_gt 2171
_reflns_number_total 2695
_reflns_threshold_expression I>3\s(I)
_cod_data_source_file ic4009027_si_001.cif
_cod_data_source_block I
_cod_original_formula_sum 'Ba1 Co2 O8 P2'
_cod_database_code 4335567
_cod_database_fobs_code 4335567

loop_
_symmetry_equiv_pos_site_id
_symmetry_equiv_pos_as_xyz
1 x,y,z
2 -x+1/2,y+1/2,-z
3 -x,-y,-z
4 x+1/2,-y+1/2,z

loop_
_atom_site_label
_atom_site_type_symbol
_atom_site_fract_x
_atom_site_fract_y
_atom_site_fract_z
_atom_site_adp_type
_atom_site_U_iso_or_equiv
_atom_site_symmetry_multiplicity
_atom_site_occupancy
_atom_site_calc_flag
Ba Ba 0 0 0 Uani 0.01565(9) 2 1 d
Co Co -0.70689(7) -0.06628(11) -0.34815(7) Uani 0.01439(14) 4 1 d
P P -0.36418(11) 0.0054(2) -0.26394(11) Uani 0.0108(2) 4 1 d
O1 O 0.2346(4) -0.3532(7) -0.1410(4) Uani 0.0215(9) 4 1 d
O2 O -0.5216(4) -0.0502(8) -0.2218(4) Uani 0.0226(10) 4 1 d
O3 O -0.3280(4) -0.1126(6) -0.4353(4) Uani 0.0188(8) 4 1 d
O4 O 0.1565(4) -0.8061(7) -0.2595(5) Uani 0.0243(10) 4 1 d

loop_
_atom_site_aniso_label
_atom_site_aniso_type_symbol
_atom_site_aniso_U_11
_atom_site_aniso_U_22
_atom_site_aniso_U_33
_atom_site_aniso_U_12
_atom_site_aniso_U_13
_atom_site_aniso_U_23
Ba Ba 0.01549(16) 0.01914(16) 0.01253(13) -0.00446(13) 0.00282(11) -0.00325(13)
Co Co 0.0155(3) 0.0150(3) 0.0127(2) -0.00003(19) 0.00109(19) 0.00004(18)
P P 0.0111(4) 0.0102(4) 0.0112(4) 0.0002(3) 0.0019(3) 0.0003(3)
O1 O 0.0185(15) 0.0261(17) 0.0194(14) -0.0047(13) -0.0049(12) 0.0006(12)
O2 O 0.0123(14) 0.038(2) 0.0176(14) -0.0028(13) 0.0008(11) 0.0057(14)
O3 O 0.0269(17) 0.0167(14) 0.0132(13) 0.0008(12) 0.0050(11) -0.0007(11)
O4 O 0.0346(20) 0.0118(14) 0.0280(17) 0.0028(13) 0.0159(15) 0.0022(13)

loop_
_atom_type_symbol
_atom_type_scat_dispersion_real
_atom_type_scat_dispersion_imag
_atom_type_scat_source
Ba -0.3244 2.2819 'International Tables Vol C tables 4.2.6.8 and 6.1.1.1'
Co 0.3494 0.9721 'International Tables Vol C tables 4.2.6.8 and 6.1.1.1'
O 0.0106 0.0060 'International Tables Vol C tables 4.2.6.8 and 6.1.1.1'
P 0.1023 0.0942 'International Tables Vol C tables 4.2.6.8 and 6.1.1.1'

loop_
_geom_angle_atom_site_label_1
_geom_angle_atom_site_label_2
_geom_angle_atom_site_label_3
_geom_angle_site_symmetry_1
_geom_angle_site_symmetry_3
_geom_angle
Ba Ba Ba 1_545 1_565 180.0(5)
Ba Ba Ba 1_545 2_445 61.4864(12)
Ba Ba Ba 1_545 2_455 118.5136(12)
Ba Ba Ba 1_545 2_545 61.4864(12)
Ba Ba Ba 1_545 2_555 118.5136(12)
Ba Ba Co 1_545 1_655 85.251(8)
Ba Ba Co 1_545 2_455 123.149(8)
Ba Ba Co 1_545 3_455 94.749(8)
Ba Ba Co 1_545 4_545 56.851(8)
Ba Ba P 1_545 . 90.399(16)
Ba Ba P 1_545 2_445 45.570(17)
Ba Ba P 1_545 2_455 135.050(16)
Ba Ba P 1_545 3_555 89.601(16)
Ba Ba P 1_545 4_545 44.950(16)
Ba Ba P 1_545 4_555 134.430(17)
Ba Ba O1 1_545 . 54.64(7)
Ba Ba O1 1_545 2_555 105.50(8)
Ba Ba O1 1_545 3_555 125.36(7)
Ba Ba O1 1_545 4_445 74.50(8)
Ba Ba O2 1_545 2_455 141.43(7)
Ba Ba O2 1_545 4_545 38.57(7)
Ba Ba O4 1_545 1_565 110.45(7)
Ba Ba O4 1_545 3_545 69.55(7)
Ba Ba Ba 1_565 2_445 118.5136(12)
Ba Ba Ba 1_565 2_455 61.4864(12)
Ba Ba Ba 1_565 2_545 118.5136(12)
Ba Ba Ba 1_565 2_555 61.4864(12)
Ba Ba Co 1_565 1_655 94.749(8)
Ba Ba Co 1_565 2_455 56.851(8)
Ba Ba Co 1_565 3_455 85.251(8)
Ba Ba Co 1_565 4_545 123.149(8)
Ba Ba P 1_565 . 89.601(16)
Ba Ba P 1_565 2_445 134.430(17)
Ba Ba P 1_565 2_455 44.950(16)
Ba Ba P 1_565 3_555 90.399(16)
Ba Ba P 1_565 4_545 135.050(16)
Ba Ba P 1_565 4_555 45.570(17)
Ba Ba O1 1_565 . 125.36(7)
Ba Ba O1 1_565 2_555 74.50(8)
Ba Ba O1 1_565 3_555 54.64(7)
Ba Ba O1 1_565 4_445 105.50(8)
Ba Ba O2 1_565 2_455 38.57(7)
Ba Ba O2 1_565 4_545 141.43(7)
Ba Ba O4 1_565 1_565 69.55(7)
Ba Ba O4 1_565 3_545 110.45(7)
Ba Ba Ba 2_445 2_455 57.027(2)
Ba Ba Ba 2_445 2_545 122.973(2)
Ba Ba Ba 2_445 2_555 180.0(5)
Ba Ba Co 2_445 1_655 125.602(8)
Ba Ba Co 2_445 2_455 130.782(9)
Ba Ba Co 2_445 3_455 54.398(8)
Ba Ba Co 2_445 4_545 49.218(9)
Ba Ba P 2_445 . 42.979(15)
Ba Ba P 2_445 2_445 47.899(15)
Ba Ba P 2_445 2_455 90.296(17)
Ba Ba P 2_445 3_555 137.021(15)
Ba Ba P 2_445 4_545 89.704(17)
Ba Ba P 2_445 4_555 132.101(15)
Ba Ba O1 2_445 . 111.16(7)
Ba Ba O1 2_445 2_555 153.13(7)
Ba Ba O1 2_445 3_555 68.84(7)
Ba Ba O1 2_445 4_445 26.87(7)
Ba Ba O2 2_445 2_455 114.07(7)
Ba Ba O2 2_445 4_545 65.93(7)
Ba Ba O4 2_445 1_565 130.89(8)
Ba Ba O4 2_445 3_545 49.11(8)
Ba Ba Ba 2_455 2_545 180.0(5)
Ba Ba Ba 2_455 2_555 122.973(2)
Ba Ba Co 2_455 1_655 131.392(8)
Ba Ba Co 2_455 2_455 97.534(9)
Ba Ba Co 2_455 3_455 48.608(8)
Ba Ba Co 2_455 4_545 82.466(9)
Ba Ba P 2_455 . 42.418(15)
Ba Ba P 2_455 2_445 89.881(17)
Ba Ba P 2_455 2_455 47.893(15)
Ba Ba P 2_455 3_555 137.582(15)
Ba Ba P 2_455 4_545 132.107(15)
Ba Ba P 2_455 4_555 90.119(17)
Ba Ba O1 2_455 . 156.00(6)
Ba Ba O1 2_455 2_555 129.56(7)
Ba Ba O1 2_455 3_555 24.00(6)
Ba Ba O1 2_455 4_445 50.44(7)
Ba Ba O2 2_455 2_455 70.21(6)
Ba Ba O2 2_455 4_545 109.79(6)
Ba Ba O4 2_455 1_565 108.72(8)
Ba Ba O4 2_455 3_545 71.28(8)
Ba Ba Ba 2_545 2_555 57.027(2)
Ba Ba Co 2_545 1_655 48.608(8)
Ba Ba Co 2_545 2_455 82.466(9)
Ba Ba Co 2_545 3_455 131.392(8)
Ba Ba Co 2_545 4_545 97.534(9)
Ba Ba P 2_545 . 137.582(15)
Ba Ba P 2_545 2_445 90.119(17)
Ba Ba P 2_545 2_455 132.107(15)
Ba Ba P 2_545 3_555 42.418(15)
Ba Ba P 2_545 4_545 47.893(15)
Ba Ba P 2_545 4_555 89.881(17)
Ba Ba O1 2_545 . 24.00(6)
Ba Ba O1 2_545 2_555 50.44(7)
Ba Ba O1 2_545 3_555 156.00(6)
Ba Ba O1 2_545 4_445 129.56(7)
Ba Ba O2 2_545 2_455 109.79(6)
Ba Ba O2 2_545 4_545 70.21(6)
Ba Ba O4 2_545 1_565 71.28(8)
Ba Ba O4 2_545 3_545 108.72(8)
Ba Ba Co 2_555 1_655 54.398(8)
Ba Ba Co 2_555 2_455 49.218(9)
Ba Ba Co 2_555 3_455 125.602(8)
Ba Ba Co 2_555 4_545 130.782(9)
Ba Ba P 2_555 . 137.021(15)
Ba Ba P 2_555 2_445 132.101(15)
Ba Ba P 2_555 2_455 89.704(17)
Ba Ba P 2_555 3_555 42.979(15)
Ba Ba P 2_555 4_545 90.296(17)
Ba Ba P 2_555 4_555 47.899(15)
Ba Ba O1 2_555 . 68.84(7)
Ba Ba O1 2_555 2_555 26.87(7)
Ba Ba O1 2_555 3_555 111.16(7)
Ba Ba O1 2_555 4_445 153.13(7)
Ba Ba O2 2_555 2_455 65.93(7)
Ba Ba O2 2_555 4_545 114.07(7)
Ba Ba O4 2_555 1_565 49.11(8)
Ba Ba O4 2_555 3_545 130.89(8)
Co Ba Co 1_655 2_455 103.104(12)
Co Ba Co 1_655 3_455 180.0(5)
Co Ba Co 1_655 4_545 76.896(12)
Co Ba P 1_655 . 101.983(16)
Co Ba P 1_655 2_445 129.489(19)
Co Ba P 1_655 2_455 138.168(19)
Co Ba P 1_655 3_555 78.017(16)
Co Ba P 1_655 4_545 41.832(19)
Co Ba P 1_655 4_555 50.511(19)
Co Ba O1 1_655 . 34.64(7)
Co Ba O1 1_655 2_555 72.39(7)
Co Ba O1 1_655 3_555 145.36(7)
Co Ba O1 1_655 4_445 107.61(7)
Co Ba O2 1_655 2_455 118.26(7)
Co Ba O2 1_655 4_545 61.74(7)
Co Ba O4 1_655 1_565 26.67(7)
Co Ba O4 1_655 3_545 153.33(7)
Co Ba Co 2_455 3_455 76.896(12)
Co Ba Co 2_455 4_545 180.0(5)
Co Ba P 2_455 . 139.265(18)
Co Ba P 2_455 2_445 97.266(17)
Co Ba P 2_455 2_455 50.165(18)
Co Ba P 2_455 3_555 40.735(18)
Co Ba P 2_455 4_545 129.835(18)
Co Ba P 2_455 4_555 82.734(17)
Co Ba O1 2_455 . 104.89(6)
Co Ba O1 2_455 2_555 34.11(7)
Co Ba O1 2_455 3_555 75.11(6)
Co Ba O1 2_455 4_445 145.89(7)
Co Ba O2 2_455 2_455 27.64(7)
Co Ba O2 2_455 4_545 152.36(7)
Co Ba O4 2_455 1_565 95.50(7)
Co Ba O4 2_455 3_545 84.50(7)
Co Ba Co 3_455 4_545 103.104(12)
Co Ba P 3_455 . 78.017(16)
Co Ba P 3_455 2_445 50.511(19)
Co Ba P 3_455 2_455 41.832(19)
Co Ba P 3_455 3_555 101.983(16)
Co Ba P 3_455 4_545 138.168(19)
Co Ba P 3_455 4_555 129.489(19)
Co Ba O1 3_455 . 145.36(7)
Co Ba O1 3_455 2_555 107.61(7)
Co Ba O1 3_455 3_555 34.64(7)
Co Ba O1 3_455 4_445 72.39(7)
Co Ba O2 3_455 2_455 61.74(7)
Co Ba O2 3_455 4_545 118.26(7)
Co Ba O4 3_455 1_565 153.33(7)
Co Ba O4 3_455 3_545 26.67(7)
Co Ba P 4_545 . 40.735(18)
Co Ba P 4_545 2_445 82.734(17)
Co Ba P 4_545 2_455 129.835(18)
Co Ba P 4_545 3_555 139.265(18)
Co Ba P 4_545 4_545 50.165(18)
Co Ba P 4_545 4_555 97.266(17)
Co Ba O1 4_545 . 75.11(6)
Co Ba O1 4_545 2_555 145.89(7)
Co Ba O1 4_545 3_555 104.89(6)
Co Ba O1 4_545 4_445 34.11(7)
Co Ba O2 4_545 2_455 152.36(7)
Co Ba O2 4_545 4_545 27.64(7)
Co Ba O4 4_545 1_565 84.50(7)
Co Ba O4 4_545 3_545 95.50(7)
P Ba P . 2_445 90.88(2)
P Ba P . 2_455 90.31(2)
P Ba P . 3_555 180.0(5)
P Ba P . 4_545 89.69(2)
P Ba P . 4_555 89.12(2)
P Ba O1 . . 113.97(6)
P Ba O1 . 2_555 162.34(8)
P Ba O1 . 3_555 66.03(6)
P Ba O1 . 4_445 17.66(8)
P Ba O2 . 2_455 111.63(7)
P Ba O2 . 4_545 68.37(7)
P Ba O4 . 1_565 92.76(8)
P Ba O4 . 3_545 87.24(8)
P Ba P 2_445 2_455 89.48(2)
P Ba P 2_445 3_555 89.12(2)
P Ba P 2_445 4_545 90.52(2)
P Ba P 2_445 4_555 180.0(5)
P Ba O1 2_445 . 95.58(7)
P Ba O1 2_445 2_555 105.67(7)
P Ba O1 2_445 3_555 84.42(7)
P Ba O1 2_445 4_445 74.33(7)
P Ba O2 2_445 2_455 100.79(7)
P Ba O2 2_445 4_545 79.21(7)
P Ba O4 2_445 1_565 155.80(7)
P Ba O4 2_445 3_545 24.20(7)
P Ba P 2_455 3_555 89.69(2)
P Ba P 2_455 4_545 180.0(5)
P Ba P 2_455 4_555 90.52(2)
P Ba O1 2_455 . 155.04(6)
P Ba O1 2_455 2_555 83.86(7)
P Ba O1 2_455 3_555 24.96(6)
P Ba O1 2_455 4_445 96.14(7)
P Ba O2 2_455 2_455 24.56(7)
P Ba O2 2_455 4_545 155.44(7)
P Ba O4 2_455 1_565 114.40(7)
P Ba O4 2_455 3_545 65.60(7)
P Ba P 3_555 4_545 90.31(2)
P Ba P 3_555 4_555 90.88(2)
P Ba O1 3_555 . 66.03(6)
P Ba O1 3_555 2_555 17.66(8)
P Ba O1 3_555 3_555 113.97(6)
P Ba O1 3_555 4_445 162.34(8)
P Ba O2 3_555 2_455 68.37(7)
P Ba O2 3_555 4_545 111.63(7)
P Ba O4 3_555 1_565 87.24(8)
P Ba O4 3_555 3_545 92.76(8)
P Ba P 4_545 4_555 89.48(2)
P Ba O1 4_545 . 24.96(6)
P Ba O1 4_545 2_555 96.14(7)
P Ba O1 4_545 3_555 155.04(6)
P Ba O1 4_545 4_445 83.86(7)
P Ba O2 4_545 2_455 155.44(7)
P Ba O2 4_545 4_545 24.56(7)
P Ba O4 4_545 1_565 65.60(7)
P Ba O4 4_545 3_545 114.40(7)
P Ba O1 4_555 . 84.42(7)
P Ba O1 4_555 2_555 74.33(7)
P Ba O1 4_555 3_555 95.58(7)
P Ba O1 4_555 4_445 105.67(7)
P Ba O2 4_555 2_455 79.21(7)
P Ba O2 4_555 4_545 100.79(7)
P Ba O4 4_555 1_565 24.20(7)
P Ba O4 4_555 3_545 155.80(7)
O1 Ba O1 . 2_555 71.23(10)
O1 Ba O1 . 3_555 180.0(5)
O1 Ba O1 . 4_445 108.77(10)
O1 Ba O2 . 2_455 130.99(9)
O1 Ba O2 . 4_545 49.01(9)
O1 Ba O4 . 1_565 61.20(10)
O1 Ba O4 . 3_545 118.80(10)
O1 Ba O1 2_555 3_555 108.77(10)
O1 Ba O1 2_555 4_445 180.0(5)
O1 Ba O2 2_555 2_455 59.93(10)
O1 Ba O2 2_555 4_545 120.07(10)
O1 Ba O4 2_555 1_565 74.72(10)
O1 Ba O4 2_555 3_545 105.28(10)
O1 Ba O1 3_555 4_445 71.23(10)
O1 Ba O2 3_555 2_455 49.01(9)
O1 Ba O2 3_555 4_545 130.99(9)
O1 Ba O4 3_555 1_565 118.80(10)
O1 Ba O4 3_555 3_545 61.20(10)
O1 Ba O2 4_445 2_455 120.07(10)
O1 Ba O2 4_445 4_545 59.93(10)
O1 Ba O4 4_445 1_565 105.28(10)
O1 Ba O4 4_445 3_545 74.72(10)
O2 Ba O2 2_455 4_545 180.0(5)
O2 Ba O4 2_455 1_565 100.05(10)
O2 Ba O4 2_455 3_545 79.95(10)
O2 Ba O4 4_545 1_565 79.95(10)
O2 Ba O4 4_545 3_545 100.05(10)
O4 Ba O4 1_565 3_545 180.0(5)
Ba Co Ba 1_455 2_445 82.174(11)
Ba Co P 1_455 4_445 60.59(2)
Ba Co O1 1_455 1_455 49.30(9)
Ba Co O2 1_455 . 103.35(10)
Ba Co O3 1_455 3_454 135.86(10)
Ba Co O3 1_455 4_445 86.15(9)
Ba Co O4 1_455 1_465 39.25(10)
Ba Co P 2_445 4_445 68.06(2)
Ba Co O1 2_445 1_455 42.29(8)
Ba Co O2 2_445 . 43.26(11)
Ba Co O3 2_445 3_454 140.50(10)
Ba Co O3 2_445 4_445 92.85(9)
Ba Co O4 2_445 1_465 113.38(11)
P Co O1 4_445 1_455 33.73(9)
P Co O2 4_445 . 111.32(12)
P Co O3 4_445 3_454 133.18(10)
P Co O3 4_445 4_445 34.35(9)
P Co O4 4_445 1_465 94.88(11)
O1 Co O2 1_455 . 82.72(14)
O1 Co O3 1_455 3_454 166.24(13)
O1 Co O3 1_455 4_445 67.58(12)
O1 Co O4 1_455 1_465 88.35(14)
O2 Co O3 . 3_454 105.47(14)
O2 Co O3 . 4_445 131.11(15)
O2 Co O4 . 1_465 109.93(15)
O3 Co O3 3_454 4_445 98.98(13)
O3 Co O4 3_454 1_465 98.89(14)
O3 Co O4 4_445 1_465 107.15(15)
Ba P Ba . 2_445 89.13(2)
Ba P Ba . 2_455 89.68(2)
Ba P Co . 4_545 71.20(2)
Ba P O1 . 4_445 33.27(14)
Ba P O2 . . 132.68(13)
Ba P O3 . . 105.65(13)
Ba P O4 . 4_445 83.69(15)
Ba P Ba 2_445 2_455 89.48(2)
Ba P Co 2_445 4_545 77.57(3)
Ba P O1 2_445 4_445 58.02(14)
Ba P O2 2_445 . 51.39(14)
Ba P O3 2_445 . 111.03(13)
Ba P O4 2_445 4_445 137.29(15)
Ba P Co 2_455 4_545 156.82(3)
Ba P O1 2_455 4_445 100.02(14)
Ba P O2 2_455 . 68.08(15)
Ba P O3 2_455 . 154.13(13)
Ba P O4 2_455 4_445 48.60(15)
Co P O1 4_545 4_445 56.82(14)
Co P O2 4_545 . 115.33(16)
Co P O3 4_545 . 48.34(12)
Co P O4 4_545 4_445 137.34(16)
O1 P O2 4_445 . 107.88(19)
O1 P O3 4_445 . 104.18(19)
O1 P O4 4_445 4_445 114.3(2)
O2 P O3 . . 112.00(19)
O2 P O4 . 4_445 107.1(2)
O3 P O4 . 4_445 111.45(19)
Ba O1 Ba . 2_545 129.13(12)
Ba O1 Co . 1_655 96.06(12)
Ba O1 P . 4_545 97.02(16)
Ba O1 Co 2_545 1_655 103.59(13)
Ba O1 P 2_545 4_545 129.1(2)
Co O1 P 1_655 4_545 89.44(15)
Ba O2 Co 2_445 . 109.10(15)
Ba O2 P 2_445 . 104.05(17)
Co O2 P . . 134.9(2)
Co O3 Co 3_454 4_545 122.67(17)
Co O3 P 3_454 . 131.1(2)
Co O3 P 4_545 . 97.31(15)
Ba O4 Co 1_545 1_645 114.08(14)
Ba O4 P 1_545 4_545 107.20(19)
Co O4 P 1_645 4_545 136.8(2)

loop_
_geom_bond_atom_site_label_1
_geom_bond_atom_site_label_2
_geom_bond_site_symmetry_2
_geom_bond_distance
Ba Ba 1_545 5.0040(4)
Ba Ba 1_565 5.0040(4)
Ba Ba 2_445 5.2412(3)
Ba Ba 2_455 5.2412(3)
Ba Ba 2_545 5.2412(3)
Ba Ba 2_555 5.2412(3)
Ba Co 1_655 4.0060(6)
Ba Co 2_455 3.9690(6)
Ba Co 3_455 4.0060(6)
Ba Co 4_545 3.9690(6)
Ba P . 3.8889(10)
Ba P 2_445 3.5354(10)
Ba P 2_455 3.5735(10)
Ba P 3_555 3.8889(10)
Ba P 4_545 3.5735(10)
Ba P 4_555 3.5354(10)
Ba O1 . 3.054(4)
Ba O1 2_555 2.748(3)
Ba O1 3_555 3.054(4)
Ba O1 4_445 2.748(3)
Ba O2 2_455 2.879(4)
Ba O2 4_545 2.879(4)
Ba O4 1_565 2.776(4)
Ba O4 3_545 2.776(4)
Co P 4_445 2.7359(12)
Co O1 1_455 2.290(4)
Co O2 . 1.948(3)
Co O3 3_454 2.006(3)
Co O3 4_445 2.061(3)
Co O4 1_465 1.970(4)
P O1 4_445 1.519(3)
P O2 . 1.531(3)
P O3 . 1.557(3)
P O4 4_445 1.517(4)

loop_
_jana_cell_twin_matrix_id
_jana_cell_twin_volume_fraction
_jana_cell_twin_matrix_1_1
_jana_cell_twin_matrix_1_2
_jana_cell_twin_matrix_1_3
_jana_cell_twin_matrix_2_1
_jana_cell_twin_matrix_2_2
_jana_cell_twin_matrix_2_3
_jana_cell_twin_matrix_3_1
_jana_cell_twin_matrix_3_2
_jana_cell_twin_matrix_3_3
1 0.6559(9) 1 0 0 0 1 0 0 0 1
2 0.3441(9) 1 0 0 0 -0.541 -0.462 0 1.531 -0.54
